data_4075608
loop_
_publ_author_name
'Vicente, Jos\'e'
'Arcas, Aurelia'
'G\'alvez-L\'opez, Mar\'ia-Dolores'
'Jones, Peter G.'

_publ_section_title
;
 Bis(2,6-dinitroaryl)platinum(II) Complexes. Cis/Trans
 Isomerization&#x2020;
;
_journal_issue 18
_journal_name_full Organometallics
_journal_page_first 4247
_journal_paper_doi 10.1021/om060398t
_journal_volume 25
_journal_year 2006
_chemical_formula_sum 'C36 H36 N6 O14 Pt'
_chemical_formula_weight 971.80
_chemical_name_systematic
;
 ?
;
_space_group_IT_number 14
_symmetry_cell_setting monoclinic
_symmetry_space_group_name_Hall '-P 2ybc'
_symmetry_space_group_name_H-M 'P 1 21/c 1'
_atom_sites_solution_hydrogens geom
_atom_sites_solution_primary Patterson
_atom_sites_solution_secondary difmap
_audit_creation_method SHELXL-97
_cell_angle_alpha 90.00
_cell_angle_beta 93.091(2)
_cell_angle_gamma 90.00
_cell_formula_units_Z 4
_cell_length_a 21.1834(16)
_cell_length_b 11.2289(8)
_cell_length_c 16.2941(12)
_cell_measurement_reflns_used 6235
_cell_measurement_temperature 143(2)
_cell_measurement_theta_max 28
_cell_measurement_theta_min 2
_cell_volume 3870.2(5)
_computing_cell_refinement 'Bruker SAINT'
_computing_data_collection 'Bruker SAMRT'
_computing_data_reduction 'Bruker SAINT'
_computing_molecular_graphics 'Siemens XP'
_computing_publication_material SHELXL-97
_computing_structure_refinement 'SHELXL-97 (Sheldrick, 1997)'
_computing_structure_solution 'SHELXS-97 (Sheldrick, 1990)'
_diffrn_ambient_temperature 143(2)
_diffrn_detector_area_resol_mean 8.192
_diffrn_measured_fraction_theta_full 1.000
_diffrn_measured_fraction_theta_max 1.000
_diffrn_measurement_device_type 'Bruker SMART 1000 CCD'
_diffrn_measurement_method '\w- & \f-scan'
_diffrn_radiation_monochromator graphite
_diffrn_radiation_source 'fine-focus sealed tube'
_diffrn_radiation_type MoK\a
_diffrn_radiation_wavelength 0.71073
_diffrn_reflns_av_R_equivalents 0.0734
_diffrn_reflns_av_sigmaI/netI 0.0420
_diffrn_reflns_limit_h_max 29
_diffrn_reflns_limit_h_min -29
_diffrn_reflns_limit_k_max 15
_diffrn_reflns_limit_k_min -15
_diffrn_reflns_limit_l_max 22
_diffrn_reflns_limit_l_min -22
_diffrn_reflns_number 82134
_diffrn_reflns_theta_full 30.00
_diffrn_reflns_theta_max 30.04
_diffrn_reflns_theta_min 1.93
_exptl_absorpt_coefficient_mu 3.701
_exptl_absorpt_correction_T_max 0.8711
_exptl_absorpt_correction_T_min 0.3017
_exptl_absorpt_correction_type numerical
_exptl_absorpt_process_details XPREP
_exptl_crystal_colour 'pale yellow'
_exptl_crystal_density_diffrn 1.668
_exptl_crystal_density_method 'not measured'
_exptl_crystal_description lath
_exptl_crystal_F_000 1936
_exptl_crystal_size_max 0.38
_exptl_crystal_size_mid 0.10
_exptl_crystal_size_min 0.03
_refine_diff_density_max 1.944
_refine_diff_density_min -0.959
_refine_diff_density_rms 0.110
_refine_ls_extinction_method none
_refine_ls_goodness_of_fit_ref 1.001
_refine_ls_hydrogen_treatment 'rigid methyls, others riding'
_refine_ls_matrix_type full
_refine_ls_number_parameters 524
_refine_ls_number_reflns 11308
_refine_ls_number_restraints 148
_refine_ls_restrained_S_all 0.995
_refine_ls_R_factor_all 0.0393
_refine_ls_R_factor_gt 0.0255
_refine_ls_shift/su_max 0.003
_refine_ls_shift/su_mean 0.000
_refine_ls_structure_factor_coef Fsqd
_refine_ls_weighting_details 'calc w=1/[\s^2^(Fo^2^)+(0.0236P)^2^] where P=(Fo^2^+2Fc^2^)/3'
_refine_ls_weighting_scheme calc
_refine_ls_wR_factor_gt 0.0517
_refine_ls_wR_factor_ref 0.0554
_reflns_number_gt 9016
_reflns_number_total 11308
_reflns_threshold_expression >2sigma(I)
_cod_data_source_file om060398tsi20060509_081639.cif
_cod_data_source_block lather
_cod_original_sg_symbol_H-M 'P 21/c'
_cod_database_code 4075608

loop_
_symmetry_equiv_pos_as_xyz
'x, y, z'
'-x, y+1/2, -z+1/2'
'-x, -y, -z'
'x, -y-1/2, z-1/2'

loop_
_atom_site_label
_atom_site_type_symbol
_atom_site_fract_x
_atom_site_fract_y
_atom_site_fract_z
_atom_site_U_iso_or_equiv
_atom_site_adp_type
_atom_site_occupancy
_atom_site_symmetry_multiplicity
_atom_site_calc_flag
_atom_site_refinement_flags
Pt Pt 0.253095(4) 0.539102(7) 0.244241(5) 0.01330(3) Uani 1 1 d U
C11 C 0.16019(11) 0.5985(2) 0.24569(14) 0.0158(4) Uani 1 1 d U
C12 C 0.11988(11) 0.6071(2) 0.17588(14) 0.0179(5) Uani 1 1 d U
C13 C 0.05741(11) 0.6462(2) 0.17462(15) 0.0203(5) Uani 1 1 d U
C14 C 0.03270(11) 0.6834(2) 0.24724(16) 0.0218(5) Uani 1 1 d U
C15 C 0.06986(12) 0.6751(2) 0.32009(15) 0.0219(5) Uani 1 1 d U
C16 C 0.13107(11) 0.6316(2) 0.31682(14) 0.0183(5) Uani 1 1 d U
C17 C -0.02948(15) 0.5742(4) 0.0925(2) 0.0544(10) Uani 1 1 d U
H17A H -0.0141 0.4919 0.0930 0.065 Uiso 1 1 calc R
H17B H -0.0535 0.5898 0.0405 0.065 Uiso 1 1 calc R
H17C H -0.0569 0.5862 0.1384 0.065 Uiso 1 1 calc R
C18 C -0.03528(17) 0.8452(3) 0.2183(3) 0.0623(11) Uani 1 1 d U
H18A H -0.0038 0.8976 0.2460 0.075 Uiso 1 1 calc R
H18B H -0.0778 0.8741 0.2284 0.075 Uiso 1 1 calc R
H18C H -0.0293 0.8453 0.1591 0.075 Uiso 1 1 calc R
C19 C 0.00376(16) 0.6473(4) 0.4303(2) 0.0551(10) Uani 1 1 d U
H19A H -0.0334 0.6389 0.3923 0.066 Uiso 1 1 calc R
H19B H -0.0086 0.6857 0.4810 0.066 Uiso 1 1 calc R
H19C H 0.0215 0.5685 0.4432 0.066 Uiso 1 1 calc R
C21 C 0.34562(11) 0.47828(19) 0.23949(13) 0.0150(4) Uani 1 1 d U
C22 C 0.38358(11) 0.43594(19) 0.30510(14) 0.0156(5) Uani 1 1 d U
C23 C 0.44427(11) 0.3892(2) 0.29995(15) 0.0183(5) Uani 1 1 d U
C24 C 0.47038(11) 0.3837(2) 0.22296(16) 0.0200(5) Uani 1 1 d U
C25 C 0.43658(12) 0.4317(2) 0.15515(15) 0.0196(5) Uani 1 1 d U
C26 C 0.37626(11) 0.4759(2) 0.16607(14) 0.0170(5) Uani 1 1 d U
C27 C 0.53026(13) 0.4090(3) 0.39754(18) 0.0386(7) Uani 1 1 d U
H27A H 0.5595 0.4153 0.3532 0.046 Uiso 1 1 calc R
H27B H 0.5511 0.3674 0.4444 0.046 Uiso 1 1 calc R
H27C H 0.5178 0.4889 0.4145 0.046 Uiso 1 1 calc R
C28 C 0.53761(15) 0.2145(3) 0.2356(2) 0.0449(8) Uani 1 1 d U
H28A H 0.5477 0.2091 0.2948 0.054 Uiso 1 1 calc R
H28B H 0.5723 0.1803 0.2059 0.054 Uiso 1 1 calc R
H28C H 0.4986 0.1703 0.2216 0.054 Uiso 1 1 calc R
C29 C 0.47131(17) 0.3315(3) 0.03654(18) 0.0458(9) Uani 1 1 d U
H29A H 0.5041 0.2855 0.0670 0.055 Uiso 1 1 calc R
H29B H 0.4851 0.3494 -0.0186 0.055 Uiso 1 1 calc R
H29C H 0.4321 0.2851 0.0320 0.055 Uiso 1 1 calc R
C30 C 0.22400(12) 0.3740(2) 0.24594(13) 0.0187(5) Uani 1 1 d U
C31 C 0.18702(11) 0.1576(2) 0.24142(15) 0.0190(5) Uani 1 1 d U
C32 C 0.18708(11) 0.0941(2) 0.31482(15) 0.0206(5) Uani 1 1 d U
C33 C 0.16725(12) -0.0241(2) 0.30883(17) 0.0268(6) Uani 1 1 d U
H33 H 0.1664 -0.0715 0.3571 0.032 Uiso 1 1 calc R
C34 C 0.14875(12) -0.0736(2) 0.23319(18) 0.0281(6) Uani 1 1 d U
H34 H 0.1354 -0.1543 0.2303 0.034 Uiso 1 1 calc R
C35 C 0.14947(12) -0.0064(2) 0.16194(17) 0.0266(6) Uani 1 1 d U
H35 H 0.1362 -0.0417 0.1109 0.032 Uiso 1 1 calc R
C36 C 0.16918(11) 0.1116(2) 0.16385(15) 0.0217(5) Uani 1 1 d U
C37 C 0.20717(14) 0.1503(2) 0.39571(16) 0.0317(6) Uani 1 1 d U
H37A H 0.2514 0.1756 0.3947 0.038 Uiso 1 1 calc R
H37B H 0.2028 0.0923 0.4400 0.038 Uiso 1 1 calc R
H37C H 0.1804 0.2197 0.4052 0.038 Uiso 1 1 calc R
C38 C 0.17148(14) 0.1856(3) 0.08784(16) 0.0322(6) Uani 1 1 d U
H38A H 0.1600 0.1365 0.0396 0.039 Uiso 1 1 calc R
H38B H 0.2143 0.2170 0.0834 0.039 Uiso 1 1 calc R
H38C H 0.1416 0.2519 0.0907 0.039 Uiso 1 1 calc R
C40 C 0.28135(11) 0.7041(2) 0.23837(14) 0.0164(5) Uani 1 1 d U
C41 C 0.31668(11) 0.9198(2) 0.22306(15) 0.0167(5) Uani 1 1 d U
C42 C 0.34018(12) 0.9824(2) 0.29255(15) 0.0210(5) Uani 1 1 d U
C43 C 0.35835(12) 1.0997(2) 0.27995(16) 0.0242(5) Uani 1 1 d U
H43 H 0.3747 1.1456 0.3252 0.029 Uiso 1 1 calc R
C44 C 0.35295(12) 1.1506(2) 0.20252(16) 0.0243(5) Uani 1 1 d U
H44 H 0.3652 1.2311 0.1955 0.029 Uiso 1 1 calc R
C45 C 0.32986(11) 1.0856(2) 0.13513(15) 0.0210(5) Uani 1 1 d U
H45 H 0.3271 1.1218 0.0824 0.025 Uiso 1 1 calc R
C46 C 0.31061(11) 0.9677(2) 0.14380(14) 0.0173(4) Uani 1 1 d U
C47 C 0.34447(13) 0.9252(3) 0.37581(15) 0.0292(6) Uani 1 1 d U
H47A H 0.3679 0.9775 0.4148 0.035 Uiso 1 1 calc R
H47B H 0.3665 0.8487 0.3726 0.035 Uiso 1 1 calc R
H47C H 0.3018 0.9120 0.3944 0.035 Uiso 1 1 calc R
C48 C 0.28532(12) 0.8957(2) 0.07233(14) 0.0241(5) Uani 1 1 d U
H48A H 0.2764 0.9482 0.0251 0.029 Uiso 1 1 calc R
H48B H 0.2463 0.8558 0.0867 0.029 Uiso 1 1 calc R
H48C H 0.3167 0.8359 0.0583 0.029 Uiso 1 1 calc R
N11 N 0.14331(10) 0.5728(2) 0.09563(13) 0.0263(5) Uani 1 1 d U
N12 N 0.16809(10) 0.6245(2) 0.39631(13) 0.0252(5) Uani 1 1 d U
N21 N 0.36046(10) 0.44109(19) 0.38865(12) 0.0215(5) Uani 1 1 d U
N22 N 0.34201(11) 0.5218(2) 0.09117(13) 0.0282(5) Uani 1 1 d U
N30 N 0.20745(9) 0.27709(17) 0.24518(12) 0.0191(4) Uani 1 1 d U
N40 N 0.29774(9) 0.80127(17) 0.23349(12) 0.0176(4) Uani 1 1 d U
O11 O 0.12707(11) 0.4757(2) 0.06864(13) 0.0458(6) Uani 1 1 d U
O12 O 0.17734(12) 0.6406(2) 0.06215(13) 0.0599(7) Uani 1 1 d U
O13 O 0.02386(8) 0.65527(18) 0.10067(11) 0.0308(4) Uani 1 1 d U
O14 O -0.02776(8) 0.72726(18) 0.24946(12) 0.0320(5) Uani 1 1 d U
O15 O 0.05030(9) 0.71889(18) 0.39283(11) 0.0319(4) Uani 1 1 d U
O16 O 0.15181(11) 0.5518(2) 0.44542(13) 0.0481(6) Uani 1 1 d U
O17 O 0.21284(10) 0.69223(19) 0.40744(12) 0.0374(5) Uani 1 1 d U
O21 O 0.38702(10) 0.5104(2) 0.43656(12) 0.0445(6) Uani 1 1 d U
O22 O 0.31663(10) 0.3782(2) 0.40560(12) 0.0414(5) Uani 1 1 d U
O23 O 0.47480(8) 0.34314(16) 0.36876(11) 0.0254(4) Uani 1 1 d U
O24 O 0.52914(8) 0.33711(16) 0.21258(12) 0.0273(4) Uani 1 1 d U
O25 O 0.46044(9) 0.44035(16) 0.07907(11) 0.0290(4) Uani 1 1 d U
O26 O 0.35287(12) 0.62275(19) 0.07063(12) 0.0492(6) Uani 1 1 d U
O27 O 0.30554(11) 0.4534(2) 0.05447(13) 0.0560(7) Uani 1 1 d U

loop_
_atom_site_aniso_label
_atom_site_aniso_U_11
_atom_site_aniso_U_22
_atom_site_aniso_U_33
_atom_site_aniso_U_23
_atom_site_aniso_U_13
_atom_site_aniso_U_12
Pt 0.01312(4) 0.01081(4) 0.01585(4) 0.00016(4) -0.00017(3) -0.00045(4)
C11 0.0154(11) 0.0127(11) 0.0191(11) 0.0020(9) -0.0007(9) -0.0019(9)
C12 0.0188(11) 0.0149(11) 0.0199(11) -0.0010(9) 0.0010(9) -0.0022(9)
C13 0.0171(12) 0.0196(12) 0.0238(12) 0.0020(10) -0.0028(9) -0.0028(9)
C14 0.0145(12) 0.0204(13) 0.0304(13) 0.0018(10) 0.0006(10) 0.0005(10)
C15 0.0211(12) 0.0197(12) 0.0254(12) -0.0007(10) 0.0054(10) 0.0000(10)
C16 0.0193(12) 0.0159(12) 0.0194(11) 0.0019(9) -0.0005(9) -0.0004(9)
C17 0.0278(17) 0.086(3) 0.048(2) -0.0171(19) -0.0079(15) -0.0143(17)
C18 0.040(2) 0.037(2) 0.110(3) 0.006(2) 0.010(2) 0.0201(16)
C19 0.041(2) 0.084(3) 0.0428(19) -0.0075(19) 0.0212(16) -0.0138(19)
C21 0.0165(11) 0.0113(11) 0.0173(10) -0.0019(8) 0.0007(8) -0.0020(8)
C22 0.0157(11) 0.0129(11) 0.0185(11) -0.0007(8) 0.0024(9) -0.0023(8)
C23 0.0154(11) 0.0140(11) 0.0251(12) 0.0001(9) -0.0023(9) -0.0018(9)
C24 0.0130(11) 0.0149(11) 0.0326(13) -0.0011(10) 0.0047(10) -0.0003(9)
C25 0.0228(12) 0.0151(11) 0.0216(11) 0.0000(9) 0.0067(10) -0.0021(9)
C26 0.0193(11) 0.0148(12) 0.0167(10) 0.0013(9) -0.0004(9) -0.0026(9)
C27 0.0235(15) 0.052(2) 0.0391(17) 0.0020(15) -0.0090(12) -0.0070(14)
C28 0.0386(18) 0.0278(17) 0.069(2) 0.0047(16) 0.0115(17) 0.0139(14)
C29 0.063(2) 0.0430(19) 0.0330(17) -0.0127(14) 0.0154(16) 0.0060(16)
C30 0.0208(12) 0.0193(12) 0.0158(11) -0.0014(9) -0.0013(9) 0.0012(10)
C31 0.0164(12) 0.0114(11) 0.0296(13) 0.0001(9) 0.0036(10) -0.0014(9)
C32 0.0179(12) 0.0175(12) 0.0269(12) 0.0033(10) 0.0053(10) 0.0006(9)
C33 0.0234(13) 0.0220(14) 0.0359(14) 0.0087(11) 0.0091(11) -0.0010(11)
C34 0.0205(13) 0.0151(12) 0.0489(17) -0.0019(11) 0.0039(12) -0.0032(10)
C35 0.0237(14) 0.0214(13) 0.0344(14) -0.0070(11) -0.0007(11) -0.0023(11)
C36 0.0165(12) 0.0184(12) 0.0301(13) -0.0014(10) -0.0005(10) 0.0002(10)
C37 0.0415(17) 0.0290(15) 0.0250(13) 0.0011(11) 0.0052(12) -0.0030(13)
C38 0.0367(16) 0.0312(15) 0.0283(14) 0.0008(12) -0.0028(12) -0.0019(13)
C40 0.0124(11) 0.0194(12) 0.0175(11) -0.0013(9) 0.0026(9) 0.0013(9)
C41 0.0152(11) 0.0118(10) 0.0231(12) 0.0003(9) 0.0029(9) -0.0027(9)
C42 0.0199(12) 0.0217(13) 0.0219(12) -0.0030(10) 0.0044(10) -0.0009(10)
C43 0.0236(13) 0.0213(13) 0.0278(13) -0.0092(11) 0.0026(10) -0.0070(10)
C44 0.0212(13) 0.0144(12) 0.0376(15) 0.0005(10) 0.0039(11) -0.0042(10)
C45 0.0189(12) 0.0183(12) 0.0261(12) 0.0050(10) 0.0030(10) -0.0017(10)
C46 0.0157(11) 0.0163(11) 0.0198(11) -0.0016(9) 0.0014(9) -0.0012(9)
C47 0.0353(16) 0.0310(15) 0.0214(12) -0.0003(11) 0.0024(11) -0.0029(12)
C48 0.0274(14) 0.0240(14) 0.0206(12) -0.0006(10) -0.0006(10) -0.0023(11)
N11 0.0215(11) 0.0367(13) 0.0202(10) -0.0039(10) -0.0026(9) 0.0022(10)
N12 0.0231(11) 0.0332(13) 0.0195(10) 0.0029(10) 0.0018(9) 0.0063(10)
N21 0.0184(10) 0.0284(12) 0.0177(10) 0.0001(8) 0.0004(8) 0.0000(9)
N22 0.0300(12) 0.0368(15) 0.0182(10) 0.0012(10) 0.0066(9) 0.0077(11)
N30 0.0165(10) 0.0145(10) 0.0262(11) 0.0005(8) 0.0004(8) 0.0007(8)
N40 0.0168(10) 0.0157(10) 0.0205(10) -0.0007(8) 0.0031(8) -0.0005(8)
O11 0.0531(15) 0.0464(14) 0.0380(12) -0.0221(11) 0.0032(11) -0.0023(11)
O12 0.0751(18) 0.0711(18) 0.0363(13) -0.0034(12) 0.0293(12) -0.0262(14)
O13 0.0203(9) 0.0439(12) 0.0273(10) 0.0001(9) -0.0081(8) 0.0031(8)
O14 0.0159(9) 0.0365(12) 0.0439(12) 0.0016(9) 0.0040(8) 0.0065(8)
O15 0.0301(11) 0.0394(12) 0.0270(10) -0.0063(9) 0.0084(8) 0.0024(9)
O16 0.0477(14) 0.0633(17) 0.0324(11) 0.0249(11) -0.0045(10) -0.0119(12)
O17 0.0361(12) 0.0434(13) 0.0316(11) 0.0008(9) -0.0084(9) -0.0094(10)
O21 0.0394(13) 0.0677(16) 0.0271(10) -0.0217(11) 0.0062(9) -0.0192(11)
O22 0.0442(13) 0.0513(14) 0.0301(11) -0.0005(10) 0.0138(9) -0.0227(11)
O23 0.0174(9) 0.0282(10) 0.0298(10) 0.0086(8) -0.0064(7) -0.0002(7)
O24 0.0174(9) 0.0221(10) 0.0431(11) 0.0003(8) 0.0072(8) 0.0049(7)
O25 0.0356(11) 0.0277(10) 0.0251(9) -0.0017(8) 0.0155(8) 0.0042(8)
O26 0.0935(19) 0.0274(11) 0.0264(11) 0.0069(9) 0.0001(11) 0.0168(12)
O27 0.0520(15) 0.087(2) 0.0266(11) 0.0111(12) -0.0156(10) -0.0291(14)

loop_
_atom_type_symbol
_atom_type_description
_atom_type_scat_dispersion_real
_atom_type_scat_dispersion_imag
_atom_type_scat_source
C C 0.0033 0.0016 'International Tables Vol C Tables 4.2.6.8 and 6.1.1.4'
H H 0.0000 0.0000 'International Tables Vol C Tables 4.2.6.8 and 6.1.1.4'
N N 0.0061 0.0033 'International Tables Vol C Tables 4.2.6.8 and 6.1.1.4'
O O 0.0106 0.0060 'International Tables Vol C Tables 4.2.6.8 and 6.1.1.4'
Pt Pt -1.7033 8.3905 'International Tables Vol C Tables 4.2.6.8 and 6.1.1.4'

loop_
_exptl_crystal_face_index_h
_exptl_crystal_face_index_k
_exptl_crystal_face_index_l
_exptl_crystal_face_perp_dist
1.00 0.00 0.00 0.0130
-1.00 0.00 0.00 0.0290
1.00 0.00 -1.00 0.0400
-1.00 0.00 1.00 0.0500
0.00 -1.00 -1.00 0.1410
2.00 1.00 0.00 0.1520

loop_
_geom_angle_atom_site_label_1
_geom_angle_atom_site_label_2
_geom_angle_atom_site_label_3
_geom_angle
C40 Pt C30 177.97(9)
C40 Pt C11 89.38(9)
C30 Pt C11 90.27(9)
C40 Pt C21 91.02(9)
C30 Pt C21 89.29(9)
C11 Pt C21 178.45(8)
C12 C11 C16 112.5(2)
C12 C11 Pt 123.62(17)
C16 C11 Pt 123.86(17)
C11 C12 C13 125.1(2)
C11 C12 N11 119.1(2)
C13 C12 N11 115.7(2)
O13 C13 C14 121.9(2)
O13 C13 C12 118.9(2)
C14 C13 C12 119.0(2)
O14 C14 C13 121.8(2)
O14 C14 C15 119.1(2)
C13 C14 C15 119.1(2)
O15 C15 C16 119.1(2)
O15 C15 C14 122.1(2)
C16 C15 C14 118.5(2)
C15 C16 C11 125.6(2)
C15 C16 N12 115.9(2)
C11 C16 N12 118.4(2)
C22 C21 C26 112.2(2)
C22 C21 Pt 126.30(16)
C26 C21 Pt 121.49(17)
C21 C22 C23 125.5(2)
C21 C22 N21 119.4(2)
C23 C22 N21 115.1(2)
O23 C23 C22 119.4(2)
O23 C23 C24 121.8(2)
C22 C23 C24 118.7(2)
O24 C24 C25 118.8(2)
O24 C24 C23 122.3(2)
C25 C24 C23 118.9(2)
O25 C25 C26 118.5(2)
O25 C25 C24 123.2(2)
C26 C25 C24 118.2(2)
C25 C26 C21 126.2(2)
C25 C26 N22 115.6(2)
C21 C26 N22 118.2(2)
N30 C30 Pt 178.5(2)
C32 C31 C36 125.1(2)
C32 C31 N30 117.6(2)
C36 C31 N30 117.3(2)
C31 C32 C33 116.2(2)
C31 C32 C37 121.7(2)
C33 C32 C37 122.1(2)
C34 C33 C32 120.8(2)
C35 C34 C33 120.7(2)
C34 C35 C36 121.2(3)
C35 C36 C31 116.0(2)
C35 C36 C38 122.4(2)
C31 C36 C38 121.6(2)
N40 C40 Pt 178.8(2)
C46 C41 C42 124.4(2)
C46 C41 N40 117.6(2)
C42 C41 N40 118.0(2)
C43 C42 C41 116.4(2)
C43 C42 C47 122.4(2)
C41 C42 C47 121.2(2)
C44 C43 C42 121.0(2)
C43 C44 C45 120.9(2)
C44 C45 C46 120.8(2)
C45 C46 C41 116.5(2)
C45 C46 C48 122.0(2)
C41 C46 C48 121.6(2)
O12 N11 O11 124.7(2)
O12 N11 C12 118.5(2)
O11 N11 C12 116.9(2)
O16 N12 O17 124.8(2)
O16 N12 C16 117.4(2)
O17 N12 C16 117.8(2)
O22 N21 O21 124.1(2)
O22 N21 C22 119.0(2)
O21 N21 C22 116.9(2)
O26 N22 O27 125.4(3)
O26 N22 C26 117.6(2)
O27 N22 C26 117.0(2)
C30 N30 C31 178.1(2)
C40 N40 C41 176.9(2)
C13 O13 C17 113.5(2)
C14 O14 C18 114.2(2)
C15 O15 C19 114.5(2)
C23 O23 C27 114.4(2)
C24 O24 C28 115.8(2)
C25 O25 C29 117.1(2)

loop_
_geom_bond_atom_site_label_1
_geom_bond_atom_site_label_2
_geom_bond_distance
Pt C40 1.951(2)
Pt C30 1.954(3)
Pt C11 2.079(2)
Pt C21 2.081(2)
C11 C12 1.388(3)
C11 C16 1.393(3)
C12 C13 1.394(3)
C12 N11 1.475(3)
C13 O13 1.369(3)
C13 C14 1.384(3)
C14 O14 1.374(3)
C14 C15 1.392(3)
C15 O15 1.368(3)
C15 C16 1.389(3)
C16 N12 1.480(3)
C17 O13 1.451(3)
C18 O14 1.425(4)
C19 O15 1.433(3)
C21 C22 1.387(3)
C21 C26 1.392(3)
C22 C23 1.396(3)
C22 N21 1.473(3)
C23 O23 1.365(3)
C23 C24 1.399(3)
C24 O24 1.369(3)
C24 C25 1.393(3)
C25 O25 1.367(3)
C25 C26 1.391(3)
C26 N22 1.479(3)
C27 O23 1.445(3)
C28 O24 1.436(3)
C29 O25 1.429(3)
C30 N30 1.143(3)
C31 C32 1.392(3)
C31 C36 1.398(3)
C31 N30 1.410(3)
C32 C33 1.395(3)
C32 C37 1.502(4)
C33 C34 1.389(4)
C34 C35 1.385(4)
C35 C36 1.389(4)
C36 C38 1.495(4)
C40 N40 1.149(3)
C41 C46 1.398(3)
C41 C42 1.401(3)
C41 N40 1.403(3)
C42 C43 1.391(3)
C42 C47 1.499(3)
C43 C44 1.384(4)
C44 C45 1.385(3)
C45 C46 1.395(3)
C46 C48 1.493(3)
N11 O12 1.200(3)
N11 O11 1.218(3)
N12 O16 1.206(3)
N12 O17 1.221(3)
N21 O22 1.210(3)
N21 O21 1.218(3)
N22 O26 1.208(3)
N22 O27 1.222(3)
